data_7212750
loop_
_publ_author_name
'Scicluna, Todd R.'
'Fraser, Benjamin H.'
'Gorham, Nicole T.'
'MacLellan, Jonathan G.'
'Massi, Massimiliano'
'Skelton, Brian W.'
'St Pierre, Timothy G.'
'Woodward, Robert C.'

_publ_section_title
;
 Di[2,6-bis(5-phenylpyrazol-3-yl)pyridine]Co(II): an old coordination mode
 for a novel supramolecular assembly
;
_journal_issue 11
_journal_name_full CrystEngComm
_journal_page_first 3422
_journal_paper_doi 10.1039/c0ce00036a
_journal_volume 12
_journal_year 2010
_chemical_formula_moiety 'C46 H34 Co N10, 4(C23 H17 N5), 2(C H2 Cl2 F6 P)'
_chemical_formula_sum 'C140 H106 Cl4 Co F12 N30 P2'
_chemical_formula_weight 2699.22
_chemical_name_systematic
;
?
;
_space_group_IT_number 88
_symmetry_cell_setting tetragonal
_symmetry_space_group_name_Hall '-I 4ad'
_symmetry_space_group_name_H-M 'I 41/a :2'
_atom_sites_solution_hydrogens geom
_atom_sites_solution_primary direct
_atom_sites_solution_secondary difmap
_audit_creation_method SHELXL-97
_cell_angle_alpha 90.00
_cell_angle_beta 90.00
_cell_angle_gamma 90.00
_cell_formula_units_Z 4
_cell_length_a 26.0796(3)
_cell_length_b 26.0796(3)
_cell_length_c 17.9843(5)
_cell_measurement_reflns_used 30904
_cell_measurement_temperature 123(2)
_cell_measurement_theta_max 30.02
_cell_measurement_theta_min 0.41
_cell_volume 12231.9(4)
_computing_cell_refinement 'Bruker Apex2 v2.0 (Bruker Axs 2005)'
_computing_data_collection 'Bruker Apex2 v2.0 (Bruker Axs 2005)'
_computing_data_reduction 'Bruker Apex2 v2.0 (Bruker Axs 2005)'
_computing_molecular_graphics 'X-seed (Barbour, 2001)'
_computing_publication_material 'CIFTAB (Sheldrick, 1997)'
_computing_structure_refinement 'SHELXL-97 (Sheldrick, 1997)'
_computing_structure_solution 'SHELXS-97 (Sheldrick, 1997)'
_diffrn_ambient_temperature 123(2)
_diffrn_measured_fraction_theta_full 0.999
_diffrn_measured_fraction_theta_max 0.999
_diffrn_measurement_device_type 'Bruker X8 Apex KAPPA CCD'
_diffrn_measurement_method '0.5 deg frames in phi and omega'
_diffrn_radiation_monochromator graphite
_diffrn_radiation_source 'fine-focus sealed tube'
_diffrn_radiation_type MoK\a
_diffrn_radiation_wavelength 0.71073
_diffrn_reflns_av_R_equivalents 0.0569
_diffrn_reflns_av_sigmaI/netI 0.0578
_diffrn_reflns_limit_h_max 30
_diffrn_reflns_limit_h_min -30
_diffrn_reflns_limit_k_max 30
_diffrn_reflns_limit_k_min -25
_diffrn_reflns_limit_l_max 21
_diffrn_reflns_limit_l_min -20
_diffrn_reflns_number 24769
_diffrn_reflns_theta_full 25.00
_diffrn_reflns_theta_max 25.00
_diffrn_reflns_theta_min 2.21
_diffrn_standards_number 0
_exptl_absorpt_coefficient_mu 0.341
_exptl_absorpt_correction_T_max 0.9816
_exptl_absorpt_correction_T_min 0.9638
_exptl_absorpt_correction_type multi-scan
_exptl_absorpt_process_details 'SADABS (Sheldrick, 1997)'
_exptl_crystal_colour orange
_exptl_crystal_density_diffrn 1.466
_exptl_crystal_density_method 'not measured'
_exptl_crystal_description prismatic
_exptl_crystal_F_000 5556
_exptl_crystal_size_max 0.10
_exptl_crystal_size_mid 0.08
_exptl_crystal_size_min 0.06
_refine_diff_density_max 1.267
_refine_diff_density_min -0.721
_refine_diff_density_rms 0.084
_refine_ls_extinction_method none
_refine_ls_goodness_of_fit_ref 1.039
_refine_ls_hydrogen_treatment mixed
_refine_ls_matrix_type full
_refine_ls_number_parameters 443
_refine_ls_number_reflns 5384
_refine_ls_number_restraints 71
_refine_ls_restrained_S_all 1.046
_refine_ls_R_factor_all 0.1510
_refine_ls_R_factor_gt 0.0869
_refine_ls_shift/su_max 0.000
_refine_ls_shift/su_mean 0.000
_refine_ls_structure_factor_coef Fsqd
_refine_ls_weighting_details 'calc w=1/[\s^2^(Fo^2^)+(0.1540P)^2^+47.5231P] where P=(Fo^2^+2Fc^2^)/3'
_refine_ls_weighting_scheme calc
_refine_ls_wR_factor_gt 0.2372
_refine_ls_wR_factor_ref 0.2916
_reflns_number_gt 3134
_reflns_number_total 5384
_reflns_threshold_expression >2sigma(I)
_cod_data_source_file c0ce00036a.txt
_cod_data_source_block fewer
_cod_original_sg_symbol_H-M 'I 41/a'
_cod_database_code 7212750

loop_
_symmetry_equiv_pos_as_xyz
'x, y, z'
'-y+3/4, x+1/4, z+1/4'
'-x, -y+1/2, z'
'y+1/4, -x+1/4, z+1/4'
'x+1/2, y+1/2, z+1/2'
'-y+5/4, x+3/4, z+3/4'
'-x+1/2, -y+1, z+1/2'
'y+3/4, -x+3/4, z+3/4'
'-x, -y, -z'
'y-3/4, -x-1/4, -z-1/4'
'x, y-1/2, -z'
'-y-1/4, x-1/4, -z-1/4'
'-x+1/2, -y+1/2, -z+1/2'
'y-1/4, -x+1/4, -z+1/4'
'x+1/2, y, -z+1/2'
'-y+1/4, x+1/4, -z+1/4'

loop_
_atom_site_label
_atom_site_type_symbol
_atom_site_fract_x
_atom_site_fract_y
_atom_site_fract_z
_atom_site_U_iso_or_equiv
_atom_site_adp_type
_atom_site_occupancy
_atom_site_symmetry_multiplicity
_atom_site_calc_flag
_atom_site_refinement_flags
_atom_site_disorder_assembly
_atom_site_disorder_group
Co1 Co 0.5000 0.7500 0.1250 0.0330(4) Uani 1 4 d S . .
Cl1 Cl 0.3862(3) 0.6430(3) 0.5926(4) 0.1463(19) Uani 0.50 1 d PD A 2
P1 P 0.42645(17) 0.65989(16) 0.6438(2) 0.0774(13) Uani 0.50 1 d PD B 1
F1 F 0.3759(3) 0.6931(3) 0.6271(5) 0.1096(14) Uani 0.50 1 d PD B 1
N1 N 0.5000 0.7500 0.0102(3) 0.0337(13) Uani 1 2 d S . .
C1 C 0.46466(18) 0.72268(18) -0.0276(3) 0.0353(12) Uani 1 1 d . . .
Cl2 Cl 0.4391(3) 0.6533(2) 0.7309(3) 0.1463(19) Uani 0.50 1 d PD A 2
F2 F 0.4754(3) 0.6274(3) 0.6595(4) 0.1096(14) Uani 0.50 1 d PD B 1
N2 N 0.43672(15) 0.69885(15) 0.0948(2) 0.0340(10) Uani 1 1 d . . .
C2 C 0.4643(2) 0.72163(19) -0.1050(3) 0.0397(13) Uani 1 1 d . . .
H2 H 0.4397 0.7016 -0.1309 0.048 Uiso 1 1 calc R . .
F3 F 0.4096(3) 0.6198(3) 0.5821(4) 0.1096(14) Uani 0.50 1 d PD B 1
N3 N 0.39782(16) 0.67197(15) 0.1262(3) 0.0366(10) Uani 1 1 d . . .
C3 C 0.5000 0.7500 -0.1433(4) 0.0410(18) Uani 1 2 d S . .
H3 H 0.5000 0.7500 -0.1961 0.049 Uiso 1 2 calc SR . .
F4 F 0.4555(3) 0.6921(3) 0.5818(4) 0.1096(14) Uani 0.50 1 d PD B 1
N4 N 0.35011(16) 0.73015(16) 0.2825(3) 0.0412(11) Uani 1 1 d . . .
C4 C 0.42896(18) 0.69578(18) 0.0211(3) 0.0338(12) Uani 1 1 d . . .
F5 F 0.4426(3) 0.7008(3) 0.7037(4) 0.1096(14) Uani 0.50 1 d PD B 1
N5 N 0.41426(16) 0.64701(16) 0.2758(3) 0.0411(11) Uani 1 1 d . . .
C5 C 0.38522(19) 0.66714(19) 0.0057(3) 0.0404(13) Uani 1 1 d . . .
H5 H 0.3714 0.6596 -0.0419 0.048 Uiso 1 1 calc R . .
F6 F 0.3950(3) 0.6293(3) 0.7043(4) 0.1096(14) Uani 0.50 1 d PD B 1
N6 N 0.44935(18) 0.61062(18) 0.2905(3) 0.0458(12) Uani 1 1 d D . .
C6 C 0.36608(19) 0.65198(19) 0.0739(3) 0.0391(13) Uani 1 1 d . . .
H6 H 0.458(2) 0.593(2) 0.250(2) 0.06(2) Uiso 1 1 d D . .
N7 N 0.32011(18) 0.77117(18) 0.1502(3) 0.0470(12) Uani 1 1 d D . .
C7 C 0.3204(2) 0.6214(2) 0.0918(4) 0.0458(15) Uani 1 1 d . . .
H7 H 0.3450(19) 0.749(2) 0.147(4) 0.08(2) Uiso 1 1 d D . .
N8 N 0.30154(18) 0.7944(2) 0.0895(3) 0.0554(13) Uani 1 1 d . . .
C8 C 0.2833(2) 0.6149(3) 0.0362(4) 0.066(2) Uani 1 1 d . . .
H8 H 0.2878 0.6302 -0.0113 0.079 Uiso 1 1 calc R . .
C9 C 0.2393(3) 0.5855(3) 0.0515(5) 0.079(2) Uani 1 1 d . . .
H9 H 0.2139 0.5809 0.0141 0.095 Uiso 1 1 calc R . .
C10 C 0.2329(3) 0.5638(3) 0.1194(5) 0.073(2) Uani 1 1 d . . .
H10 H 0.2032 0.5438 0.1291 0.088 Uiso 1 1 calc R . .
C11 C 0.2685(3) 0.5704(2) 0.1739(4) 0.0625(18) Uani 1 1 d . . .
H11 H 0.2634 0.5551 0.2213 0.075 Uiso 1 1 calc R . .
C12 C 0.3123(2) 0.5994(2) 0.1605(4) 0.0535(16) Uani 1 1 d . . .
H12 H 0.3369 0.6041 0.1990 0.064 Uiso 1 1 calc R . .
C13 C 0.3176(2) 0.7699(2) 0.2861(3) 0.0443(14) Uani 1 1 d . . .
C14 C 0.3009(2) 0.7912(2) 0.3526(4) 0.0555(16) Uani 1 1 d . . .
H14 H 0.2786 0.8199 0.3527 0.067 Uiso 1 1 calc R . .
C15 C 0.3173(3) 0.7701(3) 0.4176(4) 0.0667(19) Uani 1 1 d . . .
H15 H 0.3058 0.7835 0.4638 0.080 Uiso 1 1 calc R . .
C16 C 0.3504(2) 0.7292(2) 0.4160(4) 0.0585(17) Uani 1 1 d . . .
H16 H 0.3625 0.7145 0.4610 0.070 Uiso 1 1 calc R . .
C17 C 0.3663(2) 0.7096(2) 0.3476(3) 0.0422(13) Uani 1 1 d . . .
C18 C 0.3017(2) 0.7904(2) 0.2141(3) 0.0435(14) Uani 1 1 d . . .
C19 C 0.2682(2) 0.8288(2) 0.1929(4) 0.0504(15) Uani 1 1 d . . .
H19 H 0.2482 0.8499 0.2247 0.060 Uiso 1 1 calc R . .
C20 C 0.2695(2) 0.8301(2) 0.1161(4) 0.0534(16) Uani 1 1 d . . .
C21 C 0.2413(2) 0.8653(3) 0.0664(5) 0.067(2) Uani 1 1 d . . .
C22 C 0.2102(3) 0.9021(3) 0.0950(6) 0.093(3) Uani 1 1 d . . .
H22 H 0.2055 0.9042 0.1473 0.111 Uiso 1 1 calc R . .
C23 C 0.1842(4) 0.9381(4) 0.0475(9) 0.120(4) Uani 1 1 d . . .
H23 H 0.1627 0.9638 0.0681 0.144 Uiso 1 1 calc R . .
C24 C 0.1908(4) 0.9348(6) -0.0267(9) 0.155(6) Uani 1 1 d . . .
H24 H 0.1748 0.9588 -0.0590 0.186 Uiso 1 1 calc R . .
C25 C 0.2198(5) 0.8976(8) -0.0542(8) 0.215(10) Uani 1 1 d . . .
H25 H 0.2230 0.8947 -0.1066 0.259 Uiso 1 1 calc R . .
C26 C 0.2458(4) 0.8626(6) -0.0098(6) 0.162(6) Uani 1 1 d . . .
H26 H 0.2665 0.8369 -0.0319 0.195 Uiso 1 1 calc R . .
C27 C 0.4018(2) 0.6669(2) 0.3424(3) 0.0404(13) Uani 1 1 d . . .
C28 C 0.4293(2) 0.6420(2) 0.3990(3) 0.0469(14) Uani 1 1 d . . .
H28 H 0.4274 0.6486 0.4509 0.056 Uiso 1 1 calc R . .
C29 C 0.4595(2) 0.6061(2) 0.3643(3) 0.0478(14) Uani 1 1 d . . .
C30 C 0.4978(3) 0.5697(3) 0.3929(4) 0.0607(17) Uani 1 1 d . . .
C31 C 0.5183(4) 0.5764(4) 0.4620(6) 0.116(4) Uani 1 1 d . . .
H31 H 0.5082 0.6049 0.4913 0.139 Uiso 1 1 calc R . .
C32 C 0.5537(5) 0.5422(5) 0.4894(8) 0.158(6) Uani 1 1 d . . .
H32 H 0.5685 0.5479 0.5370 0.189 Uiso 1 1 calc R . .
C33 C 0.5677(5) 0.5009(6) 0.4499(8) 0.143(5) Uani 1 1 d . . .
H33 H 0.5891 0.4755 0.4717 0.172 Uiso 1 1 calc R . .
C34 C 0.5513(5) 0.4953(5) 0.3794(6) 0.140(5) Uani 1 1 d . . .
H34 H 0.5632 0.4675 0.3498 0.168 Uiso 1 1 calc R . .
C35 C 0.5170(4) 0.5305(3) 0.3509(5) 0.101(3) Uani 1 1 d . . .
H35 H 0.5064 0.5274 0.3006 0.122 Uiso 1 1 calc R . .
C99 C 0.4377(10) 0.6769(11) 0.6383(8) 0.1463(19) Uani 0.50 1 d PD A 2
H99A H 0.4708 0.6701 0.6130 0.176 Uiso 0.50 1 calc PR A 2
H99B H 0.4312 0.7143 0.6378 0.176 Uiso 0.50 1 calc PR A 2
H3A H 0.398(2) 0.665(2) 0.188(4) 0.07(2) Uiso 1 1 d . . .

loop_
_atom_site_aniso_label
_atom_site_aniso_U_11
_atom_site_aniso_U_22
_atom_site_aniso_U_33
_atom_site_aniso_U_23
_atom_site_aniso_U_13
_atom_site_aniso_U_12
Co1 0.0273(5) 0.0273(5) 0.0444(9) 0.000 0.000 0.000
Cl1 0.225(5) 0.114(3) 0.101(3) -0.016(2) -0.038(3) 0.008(3)
P1 0.080(3) 0.081(3) 0.071(3) -0.008(2) -0.001(2) -0.001(2)
F1 0.108(3) 0.118(3) 0.103(3) -0.002(3) 0.001(3) 0.006(3)
N1 0.027(3) 0.029(3) 0.045(4) 0.000 0.000 0.002(3)
C1 0.028(3) 0.029(3) 0.049(3) -0.002(2) -0.001(2) 0.001(2)
Cl2 0.225(5) 0.114(3) 0.101(3) -0.016(2) -0.038(3) 0.008(3)
F2 0.108(3) 0.118(3) 0.103(3) -0.002(3) 0.001(3) 0.006(3)
N2 0.027(2) 0.030(2) 0.045(3) 0.0035(19) 0.0028(19) -0.0001(18)
C2 0.034(3) 0.033(3) 0.052(4) -0.006(2) -0.003(2) -0.001(2)
F3 0.108(3) 0.118(3) 0.103(3) -0.002(3) 0.001(3) 0.006(3)
N3 0.032(2) 0.029(2) 0.048(3) -0.004(2) 0.006(2) -0.0033(18)
C3 0.044(4) 0.039(4) 0.041(4) 0.000 0.000 0.000(4)
F4 0.108(3) 0.118(3) 0.103(3) -0.002(3) 0.001(3) 0.006(3)
N4 0.033(2) 0.036(2) 0.054(3) 0.005(2) 0.006(2) -0.005(2)
C4 0.030(3) 0.025(2) 0.047(3) -0.005(2) 0.004(2) 0.002(2)
F5 0.108(3) 0.118(3) 0.103(3) -0.002(3) 0.001(3) 0.006(3)
N5 0.037(2) 0.035(2) 0.051(3) 0.004(2) 0.002(2) 0.004(2)
C5 0.034(3) 0.034(3) 0.053(4) -0.009(2) 0.002(3) -0.003(2)
F6 0.108(3) 0.118(3) 0.103(3) -0.002(3) 0.001(3) 0.006(3)
N6 0.046(3) 0.038(3) 0.053(3) 0.004(2) 0.002(2) 0.002(2)
C6 0.032(3) 0.030(3) 0.055(4) -0.011(2) 0.005(2) -0.001(2)
N7 0.037(3) 0.048(3) 0.056(3) 0.006(2) 0.004(2) 0.007(2)
C7 0.038(3) 0.034(3) 0.065(4) -0.015(3) 0.012(3) -0.005(2)
N8 0.038(3) 0.068(3) 0.061(3) 0.010(3) -0.001(2) 0.007(3)
C8 0.053(4) 0.080(5) 0.065(4) -0.027(4) 0.014(3) -0.031(4)
C9 0.058(4) 0.098(6) 0.081(6) -0.034(5) 0.013(4) -0.041(4)
C10 0.059(4) 0.068(5) 0.093(6) -0.024(4) 0.026(4) -0.037(4)
C11 0.063(4) 0.040(3) 0.084(5) 0.000(3) 0.020(4) -0.011(3)
C12 0.045(3) 0.040(3) 0.076(5) 0.000(3) 0.012(3) -0.006(3)
C13 0.032(3) 0.038(3) 0.063(4) 0.003(3) 0.012(3) 0.002(2)
C14 0.054(4) 0.049(4) 0.063(4) 0.004(3) 0.020(3) 0.010(3)
C15 0.069(5) 0.071(5) 0.060(4) 0.001(4) 0.025(4) 0.014(4)
C16 0.060(4) 0.059(4) 0.056(4) 0.008(3) 0.014(3) 0.004(3)
C17 0.036(3) 0.042(3) 0.049(3) 0.004(3) 0.010(3) -0.004(2)
C18 0.031(3) 0.040(3) 0.060(4) 0.001(3) 0.011(3) -0.003(2)
C19 0.036(3) 0.040(3) 0.076(5) 0.004(3) 0.010(3) 0.004(3)
C20 0.033(3) 0.058(4) 0.070(5) 0.013(3) 0.005(3) -0.001(3)
C21 0.029(3) 0.080(5) 0.092(6) 0.029(4) 0.002(3) 0.007(3)
C22 0.069(5) 0.077(5) 0.132(8) 0.018(5) -0.025(5) 0.012(4)
C23 0.077(6) 0.085(6) 0.199(13) 0.031(8) -0.055(8) 0.015(5)
C24 0.079(7) 0.205(14) 0.181(14) 0.132(12) -0.004(8) 0.026(8)
C25 0.112(9) 0.41(3) 0.127(11) 0.128(14) 0.022(8) 0.142(14)
C26 0.106(8) 0.295(17) 0.087(7) 0.064(9) 0.013(6) 0.116(10)
C27 0.036(3) 0.039(3) 0.047(3) 0.005(3) 0.004(2) -0.005(2)
C28 0.049(3) 0.044(3) 0.047(3) -0.002(3) -0.001(3) -0.002(3)
C29 0.045(3) 0.045(3) 0.054(4) 0.008(3) -0.004(3) -0.003(3)
C30 0.059(4) 0.060(4) 0.063(4) 0.011(3) -0.012(3) 0.006(3)
C31 0.137(9) 0.100(7) 0.112(8) -0.002(6) -0.066(7) 0.037(6)
C32 0.193(13) 0.141(10) 0.139(11) -0.006(9) -0.100(10) 0.062(10)
C33 0.131(9) 0.174(12) 0.124(10) 0.022(9) -0.016(8) 0.097(9)
C34 0.191(12) 0.146(9) 0.082(7) 0.025(6) 0.004(7) 0.119(9)
C35 0.140(8) 0.106(7) 0.058(5) 0.010(5) -0.006(5) 0.069(6)
C99 0.225(5) 0.114(3) 0.101(3) -0.016(2) -0.038(3) 0.008(3)

loop_
_atom_type_symbol
_atom_type_description
_atom_type_scat_dispersion_real
_atom_type_scat_dispersion_imag
_atom_type_scat_source
C C 0.0033 0.0016 'International Tables Vol C Tables 4.2.6.8 and 6.1.1.4'
H H 0.0000 0.0000 'International Tables Vol C Tables 4.2.6.8 and 6.1.1.4'
N N 0.0061 0.0033 'International Tables Vol C Tables 4.2.6.8 and 6.1.1.4'
Co Co 0.3494 0.9721 'International Tables Vol C Tables 4.2.6.8 and 6.1.1.4'
P P 0.1023 0.0942 'International Tables Vol C Tables 4.2.6.8 and 6.1.1.4'
F F 0.0171 0.0103 'International Tables Vol C Tables 4.2.6.8 and 6.1.1.4'
Cl Cl 0.1484 0.1585 'International Tables Vol C Tables 4.2.6.8 and 6.1.1.4'

loop_
_geom_angle_atom_site_label_1
_geom_angle_atom_site_label_2
_geom_angle_atom_site_label_3
_geom_angle
_geom_angle_site_symmetry_1
_geom_angle_site_symmetry_3
N1 Co1 N1 180.000(2) 14_565 .
N1 Co1 N2 104.34(11) 14_565 .
N1 Co1 N2 75.66(11) . .
N1 Co1 N2 104.34(11) 14_565 3_665
N1 Co1 N2 75.66(11) . 3_665
N2 Co1 N2 151.3(2) . 3_665
N1 Co1 N2 75.66(11) 14_565 14_565
N1 Co1 N2 104.34(11) . 14_565
N2 Co1 N2 93.52(6) . 14_565
N2 Co1 N2 93.52(5) 3_665 14_565
N1 Co1 N2 75.66(11) 14_565 16_655
N1 Co1 N2 104.34(11) . 16_655
N2 Co1 N2 93.52(5) . 16_655
N2 Co1 N2 93.52(6) 3_665 16_655
N2 Co1 N2 151.3(2) 14_565 16_655
F2 P1 F5 91.4(4) . .
F2 P1 F6 91.5(4) . .
F5 P1 F6 90.6(3) . .
F2 P1 F3 89.8(4) . .
F5 P1 F3 178.5(5) . .
F6 P1 F3 90.2(3) . .
F2 P1 F4 91.4(4) . .
F5 P1 F4 89.7(3) . .
F6 P1 F4 177.1(5) . .
F3 P1 F4 89.4(3) . .
F2 P1 F1 179.5(5) . .
F5 P1 F1 89.0(4) . .
F6 P1 F1 88.6(3) . .
F3 P1 F1 89.8(4) . .
F4 P1 F1 88.5(3) . .
C1 N1 C1 119.4(6) . 3_665
C1 N1 Co1 120.3(3) . .
C1 N1 Co1 120.3(3) 3_665 .
N1 C1 C2 121.3(5) . .
N1 C1 C4 112.7(5) . .
C2 C1 C4 126.0(5) . .
C4 N2 N3 105.5(4) . .
C4 N2 Co1 113.2(3) . .
N3 N2 Co1 140.9(3) . .
C3 C2 C1 119.1(5) . .
C3 C2 H2 120.5 . .
C1 C2 H2 120.5 . .
C6 N3 N2 111.6(4) . .
C6 N3 H3A 128(3) . .
N2 N3 H3A 120(3) . .
C2 C3 C2 119.8(7) 3_665 .
C2 C3 H3 120.1 3_665 .
C2 C3 H3 120.1 . .
C13 N4 C17 117.5(5) . .
N2 C4 C5 110.6(5) . .
N2 C4 C1 117.9(4) . .
C5 C4 C1 131.4(5) . .
N6 N5 C27 105.2(5) . .
C6 C5 C4 105.8(5) . .
C6 C5 H5 127.1 . .
C4 C5 H5 127.1 . .
N5 N6 C29 112.6(5) . .
N5 N6 H6 112(4) . .
C29 N6 H6 135(4) . .
N3 C6 C5 106.5(4) . .
N3 C6 C7 123.6(5) . .
C5 C6 C7 129.9(5) . .
N8 N7 C18 113.6(5) . .
N8 N7 H7 121(5) . .
C18 N7 H7 125(5) . .
C12 C7 C8 119.0(5) . .
C12 C7 C6 123.0(6) . .
C8 C7 C6 118.0(6) . .
N7 N8 C20 104.5(5) . .
C7 C8 C9 119.3(7) . .
C7 C8 H8 120.4 . .
C9 C8 H8 120.4 . .
C10 C9 C8 120.2(7) . .
C10 C9 H9 119.9 . .
C8 C9 H9 119.9 . .
C9 C10 C11 120.8(6) . .
C9 C10 H10 119.6 . .
C11 C10 H10 119.6 . .
C10 C11 C12 120.3(7) . .
C10 C11 H11 119.9 . .
C12 C11 H11 119.9 . .
C7 C12 C11 120.4(7) . .
C7 C12 H12 119.8 . .
C11 C12 H12 119.8 . .
N4 C13 C14 123.2(6) . .
N4 C13 C18 114.8(5) . .
C14 C13 C18 122.0(5) . .
C15 C14 C13 118.7(6) . .
C15 C14 H14 120.6 . .
C13 C14 H14 120.6 . .
C14 C15 C16 119.5(6) . .
C14 C15 H15 120.2 . .
C16 C15 H15 120.2 . .
C15 C16 C17 119.4(6) . .
C15 C16 H16 120.3 . .
C17 C16 H16 120.3 . .
N4 C17 C16 121.7(5) . .
N4 C17 C27 116.5(5) . .
C16 C17 C27 121.8(6) . .
N7 C18 C19 105.0(5) . .
N7 C18 C13 121.5(5) . .
C19 C18 C13 133.5(6) . .
C20 C19 C18 106.1(5) . .
C20 C19 H19 126.9 . .
C18 C19 H19 126.9 . .
N8 C20 C19 110.8(5) . .
N8 C20 C21 121.8(6) . .
C19 C20 C21 127.5(6) . .
C22 C21 C26 117.6(8) . .
C22 C21 C20 120.4(8) . .
C26 C21 C20 122.0(8) . .
C21 C22 C23 121.1(10) . .
C21 C22 H22 119.5 . .
C23 C22 H22 119.5 . .
C24 C23 C22 119.1(11) . .
C24 C23 H23 120.4 . .
C22 C23 H23 120.4 . .
C25 C24 C23 119.2(11) . .
C25 C24 H24 120.4 . .
C23 C24 H24 120.4 . .
C24 C25 C26 123.0(13) . .
C24 C25 H25 118.5 . .
C26 C25 H25 118.5 . .
C21 C26 C25 119.9(12) . .
C21 C26 H26 120.1 . .
C25 C26 H26 120.1 . .
N5 C27 C28 110.1(5) . .
N5 C27 C17 120.5(5) . .
C28 C27 C17 129.4(5) . .
C29 C28 C27 106.2(5) . .
C29 C28 H28 126.9 . .
C27 C28 H28 126.9 . .
N6 C29 C28 105.9(5) . .
N6 C29 C30 121.9(6) . .
C28 C29 C30 132.1(6) . .
C31 C30 C35 117.1(7) . .
C31 C30 C29 120.1(7) . .
C35 C30 C29 122.7(7) . .
C30 C31 C32 120.4(10) . .
C30 C31 H31 119.8 . .
C32 C31 H31 119.8 . .
C33 C32 C31 120.9(11) . .
C33 C32 H32 119.5 . .
C31 C32 H32 119.5 . .
C32 C33 C34 120.0(10) . .
C32 C33 H33 120.0 . .
C34 C33 H33 120.0 . .
C33 C34 C35 118.9(10) . .
C33 C34 H34 120.6 . .
C35 C34 H34 120.6 . .
C30 C35 C34 122.0(8) . .
C30 C35 H35 119.0 . .
C34 C35 H35 119.0 . .
Cl2 C99 Cl1 105.8(7) . .
Cl2 C99 H99A 110.6 . .
Cl1 C99 H99A 110.6 . .
Cl2 C99 H99B 110.6 . .
Cl1 C99 H99B 110.6 . .
H99A C99 H99B 108.7 . .

loop_
_geom_bond_atom_site_label_1
_geom_bond_atom_site_label_2
_geom_bond_distance
_geom_bond_site_symmetry_2
Co1 N1 2.064(6) 14_565
Co1 N1 2.064(6) .
Co1 N2 2.190(4) .
Co1 N2 2.190(4) 3_665
Co1 N2 2.190(4) 14_565
Co1 N2 2.190(4) 16_655
Cl1 C99 1.806(10) .
P1 F2 1.558(7) .
P1 F5 1.573(7) .
P1 F6 1.579(7) .
P1 F3 1.587(7) .
P1 F4 1.589(7) .
P1 F1 1.606(7) .
N1 C1 1.349(6) .
N1 C1 1.349(6) 3_665
C1 C2 1.391(8) .
C1 C4 1.459(7) .
Cl2 C99 1.776(10) .
N2 C4 1.343(7) .
N2 N3 1.356(6) .
C2 C3 1.375(7) .
C2 H2 0.9500 .
N3 C6 1.356(7) .
N3 H3A 1.13(7) .
C3 C2 1.375(7) 3_665
C3 H3 0.9500 .
N4 C13 1.342(7) .
N4 C17 1.354(7) .
C4 C5 1.391(7) .
N5 N6 1.345(6) .
N5 C27 1.346(7) .
C5 C6 1.383(8) .
C5 H5 0.9500 .
N6 C29 1.360(8) .
N6 H6 0.883(10) .
C6 C7 1.470(7) .
N7 N8 1.339(7) .
N7 C18 1.343(7) .
N7 H7 0.879(10) .
C7 C12 1.379(9) .
C7 C8 1.400(9) .
N8 C20 1.339(8) .
C8 C9 1.408(9) .
C8 H8 0.9500 .
C9 C10 1.357(11) .
C9 H9 0.9500 .
C10 C11 1.362(10) .
C10 H10 0.9500 .
C11 C12 1.392(8) .
C11 H11 0.9500 .
C12 H12 0.9500 .
C13 C14 1.387(8) .
C13 C18 1.459(8) .
C14 C15 1.362(9) .
C14 H14 0.9500 .
C15 C16 1.372(9) .
C15 H15 0.9500 .
C16 C17 1.394(8) .
C16 H16 0.9500 .
C17 C27 1.452(8) .
C18 C19 1.384(8) .
C19 C20 1.384(9) .
C19 H19 0.9500 .
C20 C21 1.476(9) .
C21 C22 1.360(11) .
C21 C26 1.376(12) .
C22 C23 1.439(12) .
C22 H22 0.9500 .
C23 C24 1.348(17) .
C23 H23 0.9500 .
C24 C25 1.33(2) .
C24 H24 0.9500 .
C25 C26 1.388(15) .
C25 H25 0.9500 .
C26 H26 0.9500 .
C27 C28 1.405(8) .
C28 C29 1.371(8) .
C28 H28 0.9500 .
C29 C30 1.471(8) .
C30 C31 1.364(11) .
C30 C35 1.366(10) .
C31 C32 1.376(13) .
C31 H31 0.9500 .
C32 C33 1.340(16) .
C32 H32 0.9500 .
C33 C34 1.345(15) .
C33 H33 0.9500 .
C34 C35 1.382(11) .
C34 H34 0.9500 .
C35 H35 0.9500 .
C99 H99A 0.9900 .
C99 H99B 0.9900 .

loop_
_geom_hbond_atom_site_label_D
_geom_hbond_atom_site_label_H
_geom_hbond_atom_site_label_A
_geom_hbond_distance_DH
_geom_hbond_distance_HA
_geom_hbond_distance_DA
_geom_hbond_angle_DHA
_geom_hbond_site_symmetry_A
N3 H3A N5 1.13(7) 1.70(7) 2.801(7) 164(5) .
N6 H6 N8 0.883(10) 1.95(2) 2.804(7) 162(6) 16_655
N7 H7 N3 0.879(10) 2.45(2) 3.315(6) 166(7) .
